data_7019993
loop_
_publ_author_name
'Tan, Bin'
'Xie, Zai-Lai'
'Feng, Mei-Ling'
'Hu, Bing'
'Wu, Zhao-Feng'
'Huang, Xiao-Ying'

_publ_section_title
;
 Ionothermal syntheses, crystal structures and properties of
 three-dimensional rare earth metal-organic frameworks with
 1,4-naphthalenedicarboxylic acid.
;
_journal_issue 35
_journal_name_full 'Dalton transactions (Cambridge, England : 2003)'
_journal_page_first 10576
_journal_page_last 10584
_journal_paper_doi 10.1039/c2dt30944k
_journal_volume 41
_journal_year 2012
_chemical_formula_moiety 'C36 H18 Cl O12 Eu2, C10 H19 N2'
_chemical_formula_sum 'C46 H37 Cl Eu2 N2 O12'
_chemical_formula_weight 1149.15
_space_group_IT_number 14
_symmetry_cell_setting monoclinic
_symmetry_space_group_name_Hall '-P 2ybc'
_symmetry_space_group_name_H-M 'P 1 21/c 1'
_atom_sites_solution_hydrogens geom
_atom_sites_solution_primary direct
_atom_sites_solution_secondary difmap
_audit_creation_method SHELXL-97
_cell_angle_alpha 90.00
_cell_angle_beta 94.9429(11)
_cell_angle_gamma 90.00
_cell_formula_units_Z 4
_cell_length_a 17.7876(2)
_cell_length_b 14.81893(16)
_cell_length_c 15.94964(19)
_cell_measurement_reflns_used 12260
_cell_measurement_temperature 293(2)
_cell_measurement_theta_max 28.8208
_cell_measurement_theta_min 2.5284
_cell_volume 4188.58(8)
_computing_cell_refinement
;
CrysAlisPro, Oxford Diffraction Ltd.,
Version 1.171.33.66
;
_computing_data_collection
;
CrysAlisPro, Oxford Diffraction Ltd.,
Version 1.171.33.66
;
_computing_data_reduction
;
CrysAlisPro, Oxford Diffraction Ltd.,
Version 1.171.33.66
;
_computing_molecular_graphics 'DIAMOND. Version 3.0. Crystal Impact'
_computing_publication_material 'Windows Word 2003'
_computing_structure_refinement 'SHELXL-97 (Sheldrick, 1997)'
_computing_structure_solution 'SHELXS-97 (Sheldrick, 1990)'
_diffrn_ambient_temperature 293(2)
_diffrn_detector_area_resol_mean 16.2083
_diffrn_measured_fraction_theta_full 0.996
_diffrn_measured_fraction_theta_max 0.996
_diffrn_measurement_device_type 'Xcalibur, Eos'
_diffrn_measurement_method '\w scans'
_diffrn_radiation_monochromator graphite
_diffrn_radiation_source 'fine-focus sealed tube'
_diffrn_radiation_type MoK\a
_diffrn_radiation_wavelength 0.71073
_diffrn_reflns_av_R_equivalents 0.0194
_diffrn_reflns_av_sigmaI/netI 0.0282
_diffrn_reflns_limit_h_max 20
_diffrn_reflns_limit_h_min -22
_diffrn_reflns_limit_k_max 18
_diffrn_reflns_limit_k_min -18
_diffrn_reflns_limit_l_max 18
_diffrn_reflns_limit_l_min -20
_diffrn_reflns_number 18560
_diffrn_reflns_theta_full 26.55
_diffrn_reflns_theta_max 26.55
_diffrn_reflns_theta_min 2.56
_exptl_absorpt_coefficient_mu 3.100
_exptl_absorpt_correction_T_max 1.00000
_exptl_absorpt_correction_T_min 0.85153
_exptl_absorpt_correction_type multi-scan
_exptl_absorpt_process_details
;
CrysAlisPro, Oxford Diffraction Ltd.,
Version 1.171.33.66 (release 28-04-2010 CrysAlis171 .NET)
(compiled Apr 28 2010,14:27:37)
Empirical absorption correction using spherical harmonics,
implemented in SCALE3 ABSPACK scaling algorithm.
;
_exptl_crystal_colour yellow
_exptl_crystal_density_diffrn 1.822
_exptl_crystal_density_method 'not measured'
_exptl_crystal_description block
_exptl_crystal_F_000 2264
_exptl_crystal_size_max 0.20
_exptl_crystal_size_mid 0.18
_exptl_crystal_size_min 0.16
_refine_diff_density_max 1.305
_refine_diff_density_min -1.221
_refine_diff_density_rms 0.120
_refine_ls_extinction_method none
_refine_ls_goodness_of_fit_ref 1.066
_refine_ls_hydrogen_treatment constr
_refine_ls_matrix_type full
_refine_ls_number_parameters 607
_refine_ls_number_reflns 8700
_refine_ls_number_restraints 931
_refine_ls_restrained_S_all 1.114
_refine_ls_R_factor_all 0.0342
_refine_ls_R_factor_gt 0.0258
_refine_ls_shift/su_max 0.001
_refine_ls_shift/su_mean 0.000
_refine_ls_structure_factor_coef Fsqd
_refine_ls_weighting_details 'calc w=1/[\s^2^(Fo^2^)+(0.0390P)^2^+1.2643P] where P=(Fo^2^+2Fc^2^)/3'
_refine_ls_weighting_scheme calc
_refine_ls_wR_factor_gt 0.0691
_refine_ls_wR_factor_ref 0.0711
_reflns_number_gt 7166
_reflns_number_total 8700
_reflns_threshold_expression >2sigma(I)
_cod_data_source_file c2dt30944k.txt
_cod_data_source_block compound-6
_cod_original_cell_volume 4188.59(8)
_cod_original_sg_symbol_H-M 'P 21/c'
_cod_database_code 7019993

loop_
_symmetry_equiv_pos_as_xyz
'x, y, z'
'-x, y+1/2, -z+1/2'
'-x, -y, -z'
'x, -y-1/2, z-1/2'

loop_
_atom_site_label
_atom_site_type_symbol
_atom_site_fract_x
_atom_site_fract_y
_atom_site_fract_z
_atom_site_U_iso_or_equiv
_atom_site_adp_type
_atom_site_occupancy
_atom_site_symmetry_multiplicity
_atom_site_calc_flag
_atom_site_refinement_flags
_atom_site_disorder_assembly
_atom_site_disorder_group
Eu1 Eu 0.378106(9) 0.024720(11) -0.004786(9) 0.01319(6) Uani 1 1 d . . .
Eu2 Eu 0.116139(9) 0.011984(11) -0.001158(9) 0.01399(6) Uani 1 1 d . . .
Cl1 Cl 0.25207(5) -0.08439(7) 0.02369(6) 0.0297(2) Uani 1 1 d . . .
O1 O 0.44934(15) 0.1257(2) -0.07738(18) 0.0373(7) Uani 1 1 d . . .
O2 O 0.57390(15) 0.10769(19) -0.06305(18) 0.0371(7) Uani 1 1 d . . .
O3 O 0.31539(15) 0.1308(2) 0.07393(18) 0.0397(7) Uani 1 1 d . . .
O5 O 0.47146(16) 0.4303(2) -0.40133(17) 0.0433(8) Uani 1 1 d . . .
O4 O 0.19324(14) 0.13517(17) 0.03079(16) 0.0303(6) Uani 1 1 d . . .
O6 O 0.59570(16) 0.4324(2) -0.38252(16) 0.0391(7) Uani 1 1 d . . .
O7 O 0.28800(14) 0.43033(19) 0.38978(15) 0.0323(7) Uani 1 1 d . . .
O8 O 0.16426(14) 0.45323(18) 0.36853(14) 0.0255(6) Uani 1 1 d . . .
O9 O 0.06173(15) 0.09084(19) 0.11054(16) 0.0324(7) Uani 1 1 d . . .
O10 O -0.06367(15) 0.10238(18) 0.08794(16) 0.0324(7) Uani 1 1 d . . .
O11 O 0.01392(15) 0.41254(19) 0.43511(15) 0.0329(7) Uani 1 1 d . . .
O12 O -0.10616(15) 0.4048(2) 0.38914(18) 0.0400(8) Uani 1 1 d . . .
C1 C 0.5145(2) 0.1456(3) -0.0933(2) 0.0261(8) Uani 1 1 d . . .
C2 C 0.5217(2) 0.2189(2) -0.1580(2) 0.0227(8) Uani 1 1 d . . .
C3 C 0.4715(2) 0.2175(3) -0.2283(2) 0.0317(10) Uani 1 1 d . . .
H3A H 0.4344 0.1732 -0.2337 0.038 Uiso 1 1 calc R . .
C4 C 0.4753(2) 0.2818(3) -0.2919(2) 0.0309(9) Uani 1 1 d . . .
H4A H 0.4403 0.2797 -0.3387 0.037 Uiso 1 1 calc R . .
C5 C 0.5293(2) 0.3476(3) -0.2868(2) 0.0233(8) Uani 1 1 d . . .
C6 C 0.58146(19) 0.3541(2) -0.2135(2) 0.0203(8) Uani 1 1 d . . .
C7 C 0.5782(2) 0.2878(3) -0.1489(2) 0.0224(8) Uani 1 1 d . . .
C8 C 0.6298(2) 0.2947(3) -0.0762(2) 0.0299(9) Uani 1 1 d . . .
H8A H 0.6293 0.2515 -0.0340 0.036 Uiso 1 1 calc R . .
C9 C 0.6803(2) 0.3642(3) -0.0678(2) 0.0390(11) Uani 1 1 d . . .
H9A H 0.7141 0.3676 -0.0200 0.047 Uiso 1 1 calc R . .
C10 C 0.6816(2) 0.4304(3) -0.1304(2) 0.0356(10) Uani 1 1 d . . .
H10A H 0.7157 0.4779 -0.1232 0.043 Uiso 1 1 calc R . .
C11 C 0.6343(2) 0.4260(3) -0.2008(2) 0.0300(9) Uani 1 1 d . . .
H11A H 0.6361 0.4706 -0.2416 0.036 Uiso 1 1 calc R . .
C12 C 0.5325(2) 0.4084(3) -0.3619(2) 0.0271(9) Uani 1 1 d . . .
C13 C 0.2498(2) 0.1625(3) 0.0762(2) 0.0255(8) Uani 1 1 d . . .
C14 C 0.2394(2) 0.2343(2) 0.1408(2) 0.0235(8) Uani 1 1 d . . .
C15 C 0.2831(2) 0.2272(3) 0.2156(2) 0.0340(10) Uani 1 1 d . . .
H15A H 0.3179 0.1803 0.2228 0.041 Uiso 1 1 calc R . .
C16 C 0.2770(2) 0.2879(3) 0.2810(2) 0.0338(10) Uani 1 1 d . . .
H16A H 0.3082 0.2813 0.3306 0.041 Uiso 1 1 calc R . .
C17 C 0.22584(19) 0.3576(2) 0.2740(2) 0.0199(7) Uani 1 1 d . . .
C18 C 0.17865(18) 0.3679(2) 0.19734(19) 0.0173(7) Uani 1 1 d . . .
C19 C 0.1867(2) 0.3067(2) 0.1288(2) 0.0217(8) Uani 1 1 d . . .
C20 C 0.1434(2) 0.3227(3) 0.0521(2) 0.0298(9) Uani 1 1 d . . .
H20A H 0.1487 0.2844 0.0068 0.036 Uiso 1 1 calc R . .
C21 C 0.0940(2) 0.3931(3) 0.0427(2) 0.0354(10) Uani 1 1 d . . .
H21A H 0.0664 0.4025 -0.0088 0.043 Uiso 1 1 calc R . .
C22 C 0.0850(2) 0.4507(3) 0.1097(2) 0.0342(10) Uani 1 1 d . . .
H22A H 0.0506 0.4980 0.1030 0.041 Uiso 1 1 calc R . .
C23 C 0.1256(2) 0.4391(2) 0.1848(2) 0.0252(8) Uani 1 1 d . . .
H23A H 0.1186 0.4785 0.2288 0.030 Uiso 1 1 calc R . .
C24 C 0.2252(2) 0.4194(2) 0.3494(2) 0.0210(8) Uani 1 1 d . . .
C25 C 0.0002(2) 0.1273(3) 0.1208(2) 0.0249(8) Uani 1 1 d . . .
C26 C -0.0009(2) 0.2053(3) 0.1806(2) 0.0239(8) Uani 1 1 d . . .
C27 C 0.0387(2) 0.1979(3) 0.2578(2) 0.0320(9) Uani 1 1 d . . .
H27A H 0.0716 0.1497 0.2684 0.038 Uiso 1 1 calc R . .
C28 C 0.0304(2) 0.2618(3) 0.3215(2) 0.0338(10) Uani 1 1 d . . .
H28A H 0.0588 0.2562 0.3731 0.041 Uiso 1 1 calc R . .
C29 C -0.0189(2) 0.3323(3) 0.3083(2) 0.0234(8) Uani 1 1 d . . .
C30 C -0.0559(2) 0.3478(3) 0.2254(2) 0.0248(8) Uani 1 1 d . . .
C31 C -0.0462(2) 0.2832(3) 0.1621(2) 0.0246(8) Uani 1 1 d . . .
C32 C -0.0810(2) 0.3005(3) 0.0793(2) 0.0363(10) Uani 1 1 d . . .
H32A H -0.0766 0.2585 0.0366 0.044 Uiso 1 1 calc R . .
C33 C -0.1201(3) 0.3774(3) 0.0631(3) 0.0487(12) Uani 1 1 d . . .
H33A H -0.1416 0.3883 0.0089 0.058 Uiso 1 1 calc R . .
C34 C -0.1288(3) 0.4403(3) 0.1257(3) 0.0505(13) Uani 1 1 d . . .
H34A H -0.1560 0.4929 0.1129 0.061 Uiso 1 1 calc R . .
C35 C -0.0983(2) 0.4261(3) 0.2052(3) 0.0373(10) Uani 1 1 d . . .
H35A H -0.1054 0.4685 0.2468 0.045 Uiso 1 1 calc R . .
C36 C -0.0381(2) 0.3876(3) 0.3813(2) 0.0276(9) Uani 1 1 d . . .
N1A N 0.2340(4) -0.2665(4) 0.2716(4) 0.0577(11) Uani 0.667(3) 1 d PDU A 1
N2A N 0.3051(4) -0.1519(5) 0.2692(4) 0.0665(11) Uani 0.667(3) 1 d PDU A 1
C37A C 0.2780(9) -0.2692(11) 0.3425(9) 0.0668(13) Uani 0.667(3) 1 d PDU A 1
H37A H 0.2765 -0.3118 0.3851 0.080 Uiso 0.667(3) 1 calc PR A 1
C38A C 0.3286(5) -0.1938(6) 0.3412(5) 0.0672(12) Uani 0.667(3) 1 d PDU A 1
H38A H 0.3680 -0.1779 0.3806 0.081 Uiso 0.667(3) 1 calc PR A 1
C39A C 0.2504(13) -0.1962(12) 0.2275(10) 0.0625(11) Uani 0.667(3) 1 d PDU A 1
H39A H 0.2272 -0.1803 0.1751 0.075 Uiso 0.667(3) 1 calc PR A 1
C40A C 0.1772(5) -0.3373(6) 0.2491(6) 0.0720(18) Uani 0.667(3) 1 d PDU A 1
H40A H 0.1377 -0.3128 0.2111 0.108 Uiso 0.667(3) 1 calc PR A 1
H40B H 0.1564 -0.3583 0.2991 0.108 Uiso 0.667(3) 1 calc PR A 1
H40C H 0.2008 -0.3867 0.2226 0.108 Uiso 0.667(3) 1 calc PR A 1
C41A C 0.3372(5) -0.0660(6) 0.2397(5) 0.0793(12) Uani 0.667(3) 1 d PDU A 1
H41A H 0.2950 -0.0276 0.2207 0.095 Uiso 0.667(3) 1 calc PR A 1
H41B H 0.3633 -0.0804 0.1904 0.095 Uiso 0.667(3) 1 calc PR A 1
C42A C 0.3906(5) -0.0094(7) 0.2970(6) 0.0899(14) Uani 0.667(3) 1 d PDU A 1
H42A H 0.4144 0.0379 0.2665 0.108 Uiso 0.667(3) 1 calc PR A 1
H42B H 0.4290 -0.0458 0.3278 0.108 Uiso 0.667(3) 1 calc PR A 1
C43A C 0.3302(5) 0.0304(7) 0.3574(6) 0.0957(14) Uani 0.667(3) 1 d PDU A 1
H43A H 0.2868 0.0578 0.3264 0.115 Uiso 0.667(3) 1 calc PR A 1
H43B H 0.3141 -0.0139 0.3969 0.115 Uiso 0.667(3) 1 calc PR A 1
C44A C 0.3860(7) 0.1006(7) 0.3991(5) 0.1079(16) Uani 0.667(3) 1 d PDU A 1
H44A H 0.4230 0.1142 0.3596 0.129 Uiso 0.667(3) 1 calc PR A 1
H44B H 0.3580 0.1557 0.4070 0.129 Uiso 0.667(3) 1 calc PR A 1
C45A C 0.4279(7) 0.0769(8) 0.4816(6) 0.1162(19) Uani 0.667(3) 1 d PDU A 1
H45A H 0.4815 0.0865 0.4786 0.139 Uiso 0.667(3) 1 calc PR A 1
H45D H 0.4199 0.0137 0.4942 0.139 Uiso 0.667(3) 1 calc PR A 1
C46A C 0.3996(9) 0.1357(9) 0.5507(7) 0.140(3) Uani 0.667(3) 1 d PDU A 1
H46A H 0.4281 0.1226 0.6031 0.210 Uiso 0.667(3) 1 calc PR A 1
H46B H 0.3472 0.1233 0.5556 0.210 Uiso 0.667(3) 1 calc PR A 1
H46C H 0.4058 0.1981 0.5368 0.210 Uiso 0.667(3) 1 calc PR A 1
N1B N 0.2090(8) -0.2819(8) 0.2287(8) 0.0577(11) Uani 0.333(3) 1 d PDU A 2
N2B N 0.2952(8) -0.2002(9) 0.2936(8) 0.0665(11) Uani 0.333(3) 1 d PDU A 2
C37B C 0.2207(9) -0.3158(11) 0.3054(8) 0.0668(13) Uani 0.333(3) 1 d PDU A 2
H37B H 0.1925 -0.3601 0.3297 0.080 Uiso 0.333(3) 1 calc PR A 2
C38B C 0.2867(19) -0.270(2) 0.3439(18) 0.0672(12) Uani 0.333(3) 1 d PDU A 2
H38B H 0.3162 -0.2851 0.3927 0.081 Uiso 0.333(3) 1 calc PR A 2
C39B C 0.247(3) -0.206(2) 0.226(2) 0.0625(11) Uani 0.333(3) 1 d PDU A 2
H39B H 0.2405 -0.1630 0.1831 0.075 Uiso 0.333(3) 1 calc PR A 2
C40B C 0.1547(9) -0.3222(11) 0.1639(9) 0.0720(18) Uani 0.333(3) 1 d PDU A 2
H40D H 0.1499 -0.2839 0.1151 0.108 Uiso 0.333(3) 1 calc PR A 2
H40E H 0.1064 -0.3283 0.1859 0.108 Uiso 0.333(3) 1 calc PR A 2
H40F H 0.1724 -0.3806 0.1485 0.108 Uiso 0.333(3) 1 calc PR A 2
C41B C 0.3496(9) -0.1215(10) 0.3010(11) 0.0793(12) Uani 0.333(3) 1 d PDU A 2
H41C H 0.3875 -0.1373 0.2633 0.095 Uiso 0.333(3) 1 calc PR A 2
H41D H 0.3745 -0.1275 0.3573 0.095 Uiso 0.333(3) 1 calc PR A 2
C42B C 0.3398(12) -0.0162(11) 0.2890(10) 0.0899(14) Uani 0.333(3) 1 d PDU A 2
H42C H 0.2870 0.0012 0.2833 0.108 Uiso 0.333(3) 1 calc PR A 2
H42D H 0.3643 0.0055 0.2408 0.108 Uiso 0.333(3) 1 calc PR A 2
C44B C 0.3380(10) 0.0807(14) 0.4329(12) 0.1079(16) Uani 0.333(3) 1 d PDU A 2
H44C H 0.2997 0.1097 0.3951 0.129 Uiso 0.333(3) 1 calc PR A 2
H44D H 0.3112 0.0398 0.4672 0.129 Uiso 0.333(3) 1 calc PR A 2
C43B C 0.3818(11) 0.0192(14) 0.3761(11) 0.0957(14) Uani 0.333(3) 1 d PDU A 2
H43C H 0.3986 -0.0333 0.4089 0.115 Uiso 0.333(3) 1 calc PR A 2
H43D H 0.4267 0.0515 0.3628 0.115 Uiso 0.333(3) 1 calc PR A 2
C45B C 0.3672(11) 0.1532(14) 0.4914(14) 0.1162(19) Uani 0.333(3) 1 d PDU A 2
H45B H 0.3375 0.1546 0.5396 0.139 Uiso 0.333(3) 1 calc PR A 2
H45C H 0.3615 0.2110 0.4631 0.139 Uiso 0.333(3) 1 calc PR A 2
C46B C 0.4512(11) 0.1386(19) 0.5221(16) 0.140(3) Uani 0.333(3) 1 d PDU A 2
H46D H 0.4678 0.1862 0.5602 0.210 Uiso 0.333(3) 1 calc PR A 2
H46E H 0.4810 0.1390 0.4747 0.210 Uiso 0.333(3) 1 calc PR A 2
H46F H 0.4570 0.0816 0.5505 0.210 Uiso 0.333(3) 1 calc PR A 2

loop_
_atom_site_aniso_label
_atom_site_aniso_U_11
_atom_site_aniso_U_22
_atom_site_aniso_U_33
_atom_site_aniso_U_23
_atom_site_aniso_U_13
_atom_site_aniso_U_12
Eu1 0.01267(9) 0.01414(9) 0.01296(9) -0.00013(6) 0.00220(6) 0.00079(7)
Eu2 0.01354(10) 0.01483(9) 0.01377(9) -0.00032(6) 0.00220(6) -0.00092(7)
Cl1 0.0165(4) 0.0269(5) 0.0465(5) 0.0137(4) 0.0074(4) 0.0025(4)
O1 0.0217(15) 0.0424(18) 0.0487(17) 0.0229(14) 0.0080(12) -0.0053(14)
O2 0.0251(15) 0.0328(16) 0.0524(18) 0.0237(14) -0.0024(13) 0.0019(13)
O3 0.0243(16) 0.0414(17) 0.0532(18) -0.0280(15) 0.0024(13) 0.0076(14)
O5 0.0368(18) 0.0499(19) 0.0400(16) 0.0221(15) -0.0163(13) -0.0024(15)
O4 0.0227(14) 0.0275(14) 0.0411(16) -0.0149(12) 0.0056(12) -0.0054(12)
O6 0.0366(17) 0.0506(19) 0.0307(15) 0.0209(14) 0.0061(12) -0.0104(15)
O7 0.0202(14) 0.0477(18) 0.0282(14) -0.0180(13) -0.0022(11) -0.0001(13)
O8 0.0214(14) 0.0359(15) 0.0195(12) -0.0079(11) 0.0031(10) 0.0066(12)
O9 0.0270(15) 0.0401(17) 0.0314(14) -0.0167(13) 0.0096(12) -0.0005(13)
O10 0.0255(15) 0.0355(16) 0.0373(15) -0.0202(13) 0.0091(12) -0.0115(13)
O11 0.0331(16) 0.0400(17) 0.0261(14) -0.0120(12) 0.0051(12) -0.0159(14)
O12 0.0247(16) 0.0488(19) 0.0485(17) -0.0272(15) 0.0149(13) -0.0099(14)
C1 0.025(2) 0.0224(19) 0.031(2) 0.0095(16) 0.0018(16) -0.0018(17)
C2 0.0167(19) 0.0219(19) 0.0294(19) 0.0103(16) 0.0022(15) -0.0001(16)
C3 0.019(2) 0.033(2) 0.043(2) 0.0145(19) -0.0032(17) -0.0074(18)
C4 0.024(2) 0.038(2) 0.030(2) 0.0154(18) -0.0053(16) -0.0040(19)
C5 0.0175(19) 0.028(2) 0.0245(19) 0.0092(16) 0.0007(14) 0.0013(16)
C6 0.0165(18) 0.0213(18) 0.0233(18) 0.0068(15) 0.0024(14) -0.0001(15)
C7 0.0185(19) 0.0257(19) 0.0233(18) 0.0072(15) 0.0036(14) 0.0026(16)
C8 0.030(2) 0.036(2) 0.0227(19) 0.0109(17) -0.0030(16) -0.0033(19)
C9 0.034(2) 0.053(3) 0.028(2) 0.004(2) -0.0049(18) -0.012(2)
C10 0.034(2) 0.038(2) 0.035(2) -0.0011(19) 0.0039(18) -0.013(2)
C11 0.033(2) 0.030(2) 0.028(2) 0.0049(17) 0.0048(17) -0.0079(19)
C12 0.029(2) 0.028(2) 0.0239(19) 0.0083(16) -0.0027(16) -0.0032(18)
C13 0.021(2) 0.0245(19) 0.032(2) -0.0094(16) 0.0085(16) -0.0022(17)
C14 0.0192(19) 0.0253(19) 0.0268(19) -0.0111(16) 0.0054(15) 0.0030(16)
C15 0.025(2) 0.033(2) 0.043(2) -0.0158(19) -0.0035(18) 0.0145(19)
C16 0.028(2) 0.045(3) 0.026(2) -0.0099(18) -0.0105(16) 0.014(2)
C17 0.0158(18) 0.0240(19) 0.0200(17) -0.0062(15) 0.0014(14) -0.0001(15)
C18 0.0145(17) 0.0221(18) 0.0153(16) -0.0033(14) 0.0019(13) -0.0036(15)
C19 0.0192(19) 0.0234(19) 0.0228(18) -0.0066(15) 0.0037(14) -0.0030(16)
C20 0.034(2) 0.032(2) 0.0227(19) -0.0068(16) -0.0006(16) -0.0026(19)
C21 0.039(2) 0.040(2) 0.026(2) -0.0031(18) -0.0068(18) 0.004(2)
C22 0.032(2) 0.036(2) 0.034(2) 0.0008(19) -0.0013(17) 0.010(2)
C23 0.028(2) 0.0230(19) 0.0242(18) -0.0055(16) 0.0014(15) 0.0043(17)
C24 0.0197(19) 0.0258(19) 0.0175(17) -0.0035(15) 0.0022(14) 0.0001(16)
C25 0.026(2) 0.027(2) 0.0240(19) -0.0087(16) 0.0104(15) -0.0064(17)
C26 0.022(2) 0.029(2) 0.0216(18) -0.0117(16) 0.0096(15) -0.0073(17)
C27 0.025(2) 0.035(2) 0.034(2) -0.0110(18) -0.0020(17) 0.0107(19)
C28 0.031(2) 0.047(3) 0.0223(19) -0.0125(18) -0.0056(16) 0.004(2)
C29 0.0206(19) 0.026(2) 0.0241(18) -0.0110(16) 0.0060(15) -0.0051(16)
C30 0.021(2) 0.028(2) 0.0266(19) -0.0086(16) 0.0049(15) -0.0071(17)
C31 0.022(2) 0.026(2) 0.0258(19) -0.0047(16) 0.0047(15) -0.0059(17)
C32 0.044(3) 0.045(3) 0.0197(19) -0.0023(18) -0.0005(17) -0.011(2)
C33 0.048(3) 0.062(3) 0.034(2) 0.009(2) -0.009(2) 0.001(3)
C34 0.045(3) 0.049(3) 0.058(3) 0.016(3) 0.006(2) 0.013(3)
C35 0.039(3) 0.032(2) 0.042(2) -0.0036(19) 0.011(2) 0.001(2)
C36 0.028(2) 0.029(2) 0.0275(19) -0.0119(17) 0.0118(16) -0.0104(18)
N1A 0.071(3) 0.052(2) 0.054(2) 0.006(2) 0.030(2) 0.010(2)
N2A 0.083(2) 0.064(2) 0.056(2) 0.003(2) 0.0246(19) -0.001(2)
C37A 0.083(3) 0.064(2) 0.056(2) 0.007(2) 0.023(2) 0.014(2)
C38A 0.084(3) 0.067(2) 0.053(2) 0.005(2) 0.019(2) 0.011(2)
C39A 0.075(2) 0.062(2) 0.053(2) 0.008(2) 0.0190(19) 0.003(2)
C40A 0.073(4) 0.061(4) 0.085(4) -0.006(4) 0.029(3) 0.000(3)
C41A 0.094(2) 0.077(2) 0.070(2) 0.003(2) 0.025(2) -0.005(2)
C42A 0.104(3) 0.089(3) 0.080(2) 0.007(2) 0.028(2) -0.004(3)
C43A 0.111(3) 0.090(3) 0.088(3) 0.002(2) 0.023(3) -0.003(3)
C44A 0.122(3) 0.104(3) 0.100(3) 0.009(3) 0.020(3) -0.008(3)
C45A 0.128(4) 0.110(3) 0.112(3) 0.007(3) 0.014(3) -0.007(3)
C46A 0.159(6) 0.130(5) 0.136(6) -0.009(5) 0.034(5) -0.004(6)
N1B 0.071(3) 0.052(2) 0.054(2) 0.006(2) 0.030(2) 0.010(2)
N2B 0.083(2) 0.064(2) 0.056(2) 0.003(2) 0.0246(19) -0.001(2)
C37B 0.083(3) 0.064(2) 0.056(2) 0.007(2) 0.023(2) 0.014(2)
C38B 0.084(3) 0.067(2) 0.053(2) 0.005(2) 0.019(2) 0.011(2)
C39B 0.075(2) 0.062(2) 0.053(2) 0.008(2) 0.0190(19) 0.003(2)
C40B 0.073(4) 0.061(4) 0.085(4) -0.006(4) 0.029(3) 0.000(3)
C41B 0.094(2) 0.077(2) 0.070(2) 0.003(2) 0.025(2) -0.005(2)
C42B 0.104(3) 0.089(3) 0.080(2) 0.007(2) 0.028(2) -0.004(3)
C44B 0.122(3) 0.104(3) 0.100(3) 0.009(3) 0.020(3) -0.008(3)
C43B 0.111(3) 0.090(3) 0.088(3) 0.002(2) 0.023(3) -0.003(3)
C45B 0.128(4) 0.110(3) 0.112(3) 0.007(3) 0.014(3) -0.007(3)
C46B 0.159(6) 0.130(5) 0.136(6) -0.009(5) 0.034(5) -0.004(6)

loop_
_atom_type_symbol
_atom_type_description
_atom_type_scat_dispersion_real
_atom_type_scat_dispersion_imag
_atom_type_scat_source
C C 0.0033 0.0016 'International Tables Vol C Tables 4.2.6.8 and 6.1.1.4'
H H 0.0000 0.0000 'International Tables Vol C Tables 4.2.6.8 and 6.1.1.4'
N N 0.0061 0.0033 'International Tables Vol C Tables 4.2.6.8 and 6.1.1.4'
O O 0.0106 0.0060 'International Tables Vol C Tables 4.2.6.8 and 6.1.1.4'
Cl Cl 0.1484 0.1585 'International Tables Vol C Tables 4.2.6.8 and 6.1.1.4'
Eu Eu -0.1578 3.6682 'International Tables Vol C Tables 4.2.6.8 and 6.1.1.4'

loop_
_geom_angle_atom_site_label_1
_geom_angle_atom_site_label_2
_geom_angle_atom_site_label_3
_geom_angle
_geom_angle_site_symmetry_1
_geom_angle_site_symmetry_3
O7 Eu1 O1 80.02(9) 4_565 .
O7 Eu1 O5 146.68(11) 4_565 4_566
O1 Eu1 O5 77.52(11) . 4_566
O7 Eu1 O6 77.39(10) 4_565 2_644
O1 Eu1 O6 80.86(11) . 2_644
O5 Eu1 O6 122.26(10) 4_566 2_644
O7 Eu1 O3 82.25(10) 4_565 .
O1 Eu1 O3 97.98(11) . .
O5 Eu1 O3 76.88(10) 4_566 .
O6 Eu1 O3 159.50(10) 2_644 .
O7 Eu1 O2 140.36(10) 4_565 3_655
O1 Eu1 O2 124.72(9) . 3_655
O5 Eu1 O2 72.95(11) 4_566 3_655
O6 Eu1 O2 77.18(10) 2_644 3_655
O3 Eu1 O2 118.66(11) . 3_655
O7 Eu1 Cl1 76.88(7) 4_565 .
O1 Eu1 Cl1 156.55(7) . .
O5 Eu1 Cl1 125.04(8) 4_566 .
O6 Eu1 Cl1 90.12(8) 2_644 .
O3 Eu1 Cl1 82.98(7) . .
O2 Eu1 Cl1 73.29(7) 3_655 .
O7 Eu1 C12 91.41(9) 4_565 2_644
O1 Eu1 C12 72.48(10) . 2_644
O5 Eu1 C12 104.77(10) 4_566 2_644
O6 Eu1 C12 17.67(9) 2_644 2_644
O3 Eu1 C12 169.42(10) . 2_644
O2 Eu1 C12 71.46(10) 3_655 2_644
Cl1 Eu1 C12 103.90(7) . 2_644
O7 Eu1 Eu1 133.84(6) 4_565 3_655
O1 Eu1 Eu1 63.05(7) . 3_655
O5 Eu1 Eu1 51.87(7) 4_566 3_655
O6 Eu1 Eu1 70.56(7) 2_644 3_655
O3 Eu1 Eu1 127.28(7) . 3_655
O2 Eu1 Eu1 61.88(7) 3_655 3_655
Cl1 Eu1 Eu1 133.84(2) . 3_655
C12 Eu1 Eu1 52.95(6) 2_644 3_655
O11 Eu2 O4 98.33(10) 4_565 .
O11 Eu2 O10 80.21(10) 4_565 3
O4 Eu2 O10 154.64(9) . 3
O11 Eu2 O8 80.67(9) 4_565 4_565
O4 Eu2 O8 76.68(9) . 4_565
O10 Eu2 O8 78.11(9) 3 4_565
O11 Eu2 O9 74.76(9) 4_565 .
O4 Eu2 O9 73.86(9) . .
O10 Eu2 O9 128.86(9) 3 .
O8 Eu2 O9 137.98(9) 4_565 .
O11 Eu2 O12 122.92(9) 4_565 2_545
O4 Eu2 O12 115.92(10) . 2_545
O10 Eu2 O12 84.83(10) 3 2_545
O8 Eu2 O12 148.07(10) 4_565 2_545
O9 Eu2 O12 73.16(10) . 2_545
O11 Eu2 Cl1 161.82(7) 4_565 .
O4 Eu2 Cl1 83.30(7) . .
O10 Eu2 Cl1 90.57(7) 3 .
O8 Eu2 Cl1 82.11(6) 4_565 .
O9 Eu2 Cl1 122.68(7) . .
O12 Eu2 Cl1 71.18(7) 2_545 .
O11 Eu2 O11 77.89(9) 4_565 2_545
O4 Eu2 O11 140.21(8) . 2_545
O10 Eu2 O11 64.62(8) 3 2_545
O8 Eu2 O11 139.44(8) 4_565 2_545
O9 Eu2 O11 66.90(8) . 2_545
O12 Eu2 O11 46.31(8) 2_545 2_545
Cl1 Eu2 O11 112.36(5) . 2_545
O11 Eu2 C36 100.63(10) 4_565 2_545
O4 Eu2 C36 128.87(10) . 2_545
O10 Eu2 C36 75.76(10) 3 2_545
O8 Eu2 C36 153.17(10) 4_565 2_545
O9 Eu2 C36 66.28(10) . 2_545
O12 Eu2 C36 22.57(9) 2_545 2_545
Cl1 Eu2 C36 92.12(7) . 2_545
O11 Eu2 C36 23.91(8) 2_545 2_545
O11 Eu2 Eu2 45.14(7) 4_565 3
O4 Eu2 Eu2 129.59(6) . 3
O10 Eu2 Eu2 66.12(6) 3 3
O8 Eu2 Eu2 117.46(6) 4_565 3
O9 Eu2 Eu2 64.54(6) . 3
O12 Eu2 Eu2 78.46(6) 2_545 3
Cl1 Eu2 Eu2 143.26(2) . 3
O11 Eu2 Eu2 32.74(5) 2_545 3
C36 Eu2 Eu2 55.90(7) 2_545 3
Eu2 Cl1 Eu1 111.78(3) . .
C1 O1 Eu1 144.0(2) . .
C1 O2 Eu1 143.7(2) . 3_655
C13 O3 Eu1 138.3(2) . .
C12 O5 Eu1 164.5(3) . 4_565
C13 O4 Eu2 144.3(3) . .
C12 O6 Eu1 127.7(2) . 2_654
C24 O7 Eu1 160.3(2) . 4_566
C24 O8 Eu2 133.1(2) . 4_566
C25 O9 Eu2 136.4(2) . .
C25 O10 Eu2 139.3(2) . 3
C36 O11 Eu2 161.8(3) . 4_566
C36 O11 Eu2 80.8(2) . 2
Eu2 O11 Eu2 102.11(9) 4_566 2
C36 O12 Eu2 110.0(2) . 2
O1 C1 O2 125.7(3) . .
O1 C1 C2 116.4(3) . .
O2 C1 C2 117.7(3) . .
C3 C2 C7 119.7(3) . .
C3 C2 C1 117.4(3) . .
C7 C2 C1 123.0(3) . .
C2 C3 C4 120.9(4) . .
C2 C3 H3A 119.5 . .
C4 C3 H3A 119.5 . .
C5 C4 C3 121.4(3) . .
C5 C4 H4A 119.3 . .
C3 C4 H4A 119.3 . .
C4 C5 C6 120.0(3) . .
C4 C5 C12 117.1(3) . .
C6 C5 C12 122.9(3) . .
C11 C6 C7 118.6(3) . .
C11 C6 C5 122.8(3) . .
C7 C6 C5 118.6(3) . .
C8 C7 C6 118.4(3) . .
C8 C7 C2 122.2(3) . .
C6 C7 C2 119.3(3) . .
C9 C8 C7 120.6(4) . .
C9 C8 H8A 119.7 . .
C7 C8 H8A 119.7 . .
C8 C9 C10 120.6(4) . .
C8 C9 H9A 119.7 . .
C10 C9 H9A 119.7 . .
C11 C10 C9 120.9(4) . .
C11 C10 H10A 119.6 . .
C9 C10 H10A 119.6 . .
C10 C11 C6 120.9(4) . .
C10 C11 H11A 119.6 . .
C6 C11 H11A 119.6 . .
O5 C12 O6 123.8(3) . .
O5 C12 C5 117.8(3) . .
O6 C12 C5 118.5(3) . .
O5 C12 Eu1 89.2(2) . 2_654
O6 C12 Eu1 34.58(17) . 2_654
C5 C12 Eu1 153.0(2) . 2_654
O4 C13 O3 124.1(3) . .
O4 C13 C14 118.9(3) . .
O3 C13 C14 116.9(3) . .
C15 C14 C19 119.4(3) . .
C15 C14 C13 116.5(3) . .
C19 C14 C13 124.0(3) . .
C14 C15 C16 121.9(4) . .
C14 C15 H15A 119.1 . .
C16 C15 H15A 119.1 . .
C17 C16 C15 121.3(3) . .
C17 C16 H16A 119.3 . .
C15 C16 H16A 119.3 . .
C16 C17 C18 119.0(3) . .
C16 C17 C24 116.1(3) . .
C18 C17 C24 124.9(3) . .
C23 C18 C17 122.3(3) . .
C23 C18 C19 118.1(3) . .
C17 C18 C19 119.6(3) . .
C20 C19 C14 123.1(3) . .
C20 C19 C18 118.2(3) . .
C14 C19 C18 118.7(3) . .
C21 C20 C19 121.6(4) . .
C21 C20 H20A 119.2 . .
C19 C20 H20A 119.2 . .
C20 C21 C22 120.1(4) . .
C20 C21 H21A 119.9 . .
C22 C21 H21A 119.9 . .
C23 C22 C21 120.9(4) . .
C23 C22 H22A 119.6 . .
C21 C22 H22A 119.6 . .
C22 C23 C18 121.1(3) . .
C22 C23 H23A 119.4 . .
C18 C23 H23A 119.4 . .
O7 C24 O8 125.1(3) . .
O7 C24 C17 114.9(3) . .
O8 C24 C17 120.0(3) . .
O9 C25 O10 126.0(3) . .
O9 C25 C26 118.6(3) . .
O10 C25 C26 115.3(3) . .
C27 C26 C31 119.2(3) . .
C27 C26 C25 118.5(4) . .
C31 C26 C25 122.1(3) . .
C26 C27 C28 121.3(4) . .
C26 C27 H27A 119.3 . .
C28 C27 H27A 119.3 . .
C29 C28 C27 120.5(3) . .
C29 C28 H28A 119.7 . .
C27 C28 H28A 119.7 . .
C28 C29 C30 119.9(3) . .
C28 C29 C36 119.1(3) . .
C30 C29 C36 120.8(3) . .
C35 C30 C31 119.4(4) . .
C35 C30 C29 122.3(3) . .
C31 C30 C29 118.3(4) . .
C30 C31 C26 120.2(3) . .
C30 C31 C32 118.0(4) . .
C26 C31 C32 121.8(3) . .
C33 C32 C31 120.1(4) . .
C33 C32 H32A 119.9 . .
C31 C32 H32A 119.9 . .
C32 C33 C34 121.4(4) . .
C32 C33 H33A 119.3 . .
C34 C33 H33A 119.3 . .
C35 C34 C33 120.6(4) . .
C35 C34 H34A 119.7 . .
C33 C34 H34A 119.7 . .
C34 C35 C30 120.5(4) . .
C34 C35 H35A 119.7 . .
C30 C35 H35A 119.7 . .
O12 C36 O11 122.0(3) . .
O12 C36 C29 118.6(3) . .
O11 C36 C29 119.3(3) . .
O12 C36 Eu2 47.46(18) . 2
O11 C36 Eu2 75.2(2) . 2
C29 C36 Eu2 164.6(3) . 2
C39A N1A C37A 110.0(8) . .
C39A N1A C40A 128.0(8) . .
C37A N1A C40A 121.9(7) . .
C39A N2A C38A 111.6(8) . .
C39A N2A C41A 123.9(7) . .
C38A N2A C41A 124.5(8) . .
N1A C37A C38A 106.9(9) . .
N1A C37A H37A 126.5 . .
C38A C37A H37A 126.5 . .
N2A C38A C37A 102.8(9) . .
N2A C38A H38A 128.6 . .
C37A C38A H38A 128.6 . .
N1A C39A N2A 108.5(7) . .
N1A C39A H39A 125.7 . .
N2A C39A H39A 125.7 . .
N2A C41A C42A 121.4(8) . .
N2A C41A H41A 107.0 . .
C42A C41A H41A 107.0 . .
N2A C41A H41B 107.0 . .
C42A C41A H41B 107.0 . .
H41A C41A H41B 106.7 . .
C41A C42A C43A 98.5(7) . .
C41A C42A H42A 112.1 . .
C43A C42A H42A 112.1 . .
C41A C42A H42B 112.1 . .
C43A C42A H42B 112.1 . .
H42A C42A H42B 109.7 . .
C44A C43A C42A 93.9(7) . .
C44A C43A H43A 112.9 . .
C42A C43A H43A 112.9 . .
C44A C43A H43B 112.9 . .
C42A C43A H43B 112.9 . .
H43A C43A H43B 110.4 . .
C45A C44A C43A 118.1(9) . .
C45A C44A H44A 107.8 . .
C43A C44A H44A 107.8 . .
C45A C44A H44B 107.8 . .
C43A C44A H44B 107.8 . .
H44A C44A H44B 107.1 . .
C44A C45A C46A 109.3(8) . .
C44A C45A H45A 109.8 . .
C46A C45A H45A 109.8 . .
C44A C45A H45D 109.8 . .
C46A C45A H45D 109.8 . .
H45A C45A H45D 108.3 . .
C45A C46A H46A 109.5 . .
C45A C46A H46B 109.5 . .
H46A C46A H46B 109.5 . .
C45A C46A H46C 109.5 . .
H46A C46A H46C 109.5 . .
H46B C46A H46C 109.5 . .
C39B N1B C37B 108.6(15) . .
C39B N1B C40B 128.8(13) . .
C37B N1B C40B 122.3(10) . .
C38B N2B C39B 110.2(10) . .
C38B N2B C41B 131.2(12) . .
C39B N2B C41B 118.6(10) . .
N1B C37B C38B 105.6(15) . .
N1B C37B H37B 127.2 . .
C38B C37B H37B 127.2 . .
N2B C38B C37B 104.0(13) . .
N2B C38B H38B 128.0 . .
C37B C38B H38B 128.0 . .
N1B C39B N2B 108.8(11) . .
N1B C39B H39B 125.6 . .
N2B C39B H39B 125.6 . .
N1B C40B H40D 109.5 . .
N1B C40B H40E 109.5 . .
H40D C40B H40E 109.5 . .
N1B C40B H40F 109.5 . .
H40D C40B H40F 109.5 . .
H40E C40B H40F 109.5 . .
N2B C41B C42B 133.5(15) . .
N2B C41B H41C 103.8 . .
C42B C41B H41C 103.8 . .
N2B C41B H41D 103.8 . .
C42B C41B H41D 103.8 . .
H41C C41B H41D 105.4 . .
C41B C42B C43B 100.3(13) . .
C41B C42B H42C 111.7 . .
C43B C42B H42C 111.7 . .
C41B C42B H42D 111.7 . .
C43B C42B H42D 111.7 . .
H42C C42B H42D 109.5 . .
C45B C44B C43B 129.0(13) . .
C45B C44B H44C 105.1 . .
C43B C44B H44C 105.1 . .
C45B C44B H44D 105.1 . .
C43B C44B H44D 105.1 . .
H44C C44B H44D 105.9 . .
C44B C43B C42B 118.6(13) . .
C44B C43B H43C 107.7 . .
C42B C43B H43C 107.7 . .
C44B C43B H43D 107.7 . .
C42B C43B H43D 107.7 . .
H43C C43B H43D 107.1 . .
C44B C45B C46B 111.9(10) . .
C44B C45B H45B 109.2 . .
C46B C45B H45B 109.2 . .
C44B C45B H45C 109.2 . .
C46B C45B H45C 109.2 . .
H45B C45B H45C 107.9 . .
C45B C46B H46D 109.5 . .
C45B C46B H46E 109.5 . .
H46D C46B H46E 109.5 . .
C45B C46B H46F 109.5 . .
H46D C46B H46F 109.5 . .
H46E C46B H46F 109.5 . .

loop_
_geom_bond_atom_site_label_1
_geom_bond_atom_site_label_2
_geom_bond_distance
_geom_bond_site_symmetry_2
Eu1 O7 2.319(2) 4_565
Eu1 O1 2.332(3) .
Eu1 O5 2.335(3) 4_566
Eu1 O6 2.338(2) 2_644
Eu1 O3 2.353(3) .
Eu1 O2 2.364(3) 3_655
Eu1 Cl1 2.8323(9) .
Eu1 C12 3.257(4) 2_644
Eu1 Eu1 4.3875(3) 3_655
Eu2 O11 2.296(3) 4_565
Eu2 O4 2.314(2) .
Eu2 O10 2.332(2) 3
Eu2 O8 2.372(2) 4_565
Eu2 O9 2.403(2) .
Eu2 O12 2.408(3) 2_545
Eu2 Cl1 2.8067(9) .
Eu2 O11 3.009(3) 2_545
Eu2 C36 3.072(4) 2_545
Eu2 Eu2 4.1503(3) 3
O1 C1 1.243(4) .
O2 C1 1.256(4) .
O2 Eu1 2.364(3) 3_655
O3 C13 1.261(4) .
O5 C12 1.250(4) .
O5 Eu1 2.335(3) 4_565
O4 C13 1.256(4) .
O6 C12 1.250(4) .
O6 Eu1 2.338(2) 2_654
O7 C24 1.250(4) .
O7 Eu1 2.319(2) 4_566
O8 C24 1.256(4) .
O8 Eu2 2.372(2) 4_566
O9 C25 1.243(4) .
O10 C25 1.265(4) .
O10 Eu2 2.332(2) 3
O11 C36 1.261(4) .
O11 Eu2 2.296(3) 4_566
O11 Eu2 3.009(3) 2
O12 C36 1.255(5) .
O12 Eu2 2.408(3) 2
C1 C2 1.511(5) .
C2 C3 1.373(5) .
C2 C7 1.431(5) .
C3 C4 1.397(5) .
C3 H3A 0.9300 .
C4 C5 1.366(5) .
C4 H4A 0.9300 .
C5 C6 1.432(5) .
C5 C12 1.504(5) .
C6 C11 1.423(5) .
C6 C7 1.429(5) .
C7 C8 1.419(5) .
C8 C9 1.365(5) .
C8 H8A 0.9300 .
C9 C10 1.401(6) .
C9 H9A 0.9300 .
C10 C11 1.345(5) .
C10 H10A 0.9300 .
C11 H11A 0.9300 .
C12 Eu1 3.257(4) 2_654
C13 C14 1.504(5) .
C14 C15 1.371(5) .
C14 C19 1.426(5) .
C15 C16 1.389(5) .
C15 H15A 0.9300 .
C16 C17 1.375(5) .
C16 H16A 0.9300 .
C17 C18 1.431(4) .
C17 C24 1.512(5) .
C18 C23 1.418(5) .
C18 C19 1.436(4) .
C19 C20 1.408(5) .
C20 C21 1.364(5) .
C20 H20A 0.9300 .
C21 C22 1.389(5) .
C21 H21A 0.9300 .
C22 C23 1.356(5) .
C22 H22A 0.9300 .
C23 H23A 0.9300 .
C25 C26 1.499(5) .
C26 C27 1.370(5) .
C26 C31 1.425(5) .
C27 C28 1.406(5) .
C27 H27A 0.9300 .
C28 C29 1.369(5) .
C28 H28A 0.9300 .
C29 C30 1.443(5) .
C29 C36 1.487(5) .
C30 C35 1.407(6) .
C30 C31 1.413(5) .
C31 C32 1.432(5) .
C32 C33 1.348(6) .
C32 H32A 0.9300 .
C33 C34 1.385(7) .
C33 H33A 0.9300 .
C34 C35 1.353(6) .
C34 H34A 0.9300 .
C35 H35A 0.9300 .
C36 Eu2 3.072(4) 2
N1A C39A 1.304(7) .
N1A C37A 1.319(8) .
N1A C40A 1.478(10) .
N2A C39A 1.307(9) .
N2A C38A 1.339(7) .
N2A C41A 1.489(9) .
C37A C38A 1.437(14) .
C37A H37A 0.9300 .
C38A H38A 0.9300 .
C39A H39A 0.9300 .
C40A H40A 0.9600 .
C40A H40B 0.9600 .
C40A H40C 0.9600 .
C41A C42A 1.514(8) .
C41A H41A 0.9700 .
C41A H41B 0.9700 .
C42A C43A 1.616(8) .
C42A H42A 0.9700 .
C42A H42B 0.9700 .
C43A C44A 1.548(8) .
C43A H43A 0.9700 .
C43A H43B 0.9700 .
C44A C45A 1.497(8) .
C44A H44A 0.9700 .
C44A H44B 0.9700 .
C45A C46A 1.523(9) .
C45A H45A 0.9700 .
C45A H45D 0.9700 .
C46A H46A 0.9600 .
C46A H46B 0.9600 .
C46A H46C 0.9600 .
N1B C39B 1.315(9) .
N1B C37B 1.323(9) .
N1B C40B 1.479(12) .
N2B C38B 1.321(10) .
N2B C39B 1.327(11) .
N2B C41B 1.514(12) .
C37B C38B 1.449(17) .
C37B H37B 0.9300 .
C38B H38B 0.9300 .
C39B H39B 0.9300 .
C40B H40D 0.9600 .
C40B H40E 0.9600 .
C40B H40F 0.9600 .
C41B C42B 1.580(10) .
C41B H41C 0.9700 .
C41B H41D 0.9700 .
C42B C43B 1.607(10) .
C42B H42C 0.9700 .
C42B H42D 0.9700 .
C44B C45B 1.487(10) .
C44B C43B 1.543(10) .
C44B H44C 0.9700 .
C44B H44D 0.9700 .
C43B H43C 0.9700 .
C43B H43D 0.9700 .
C45B C46B 1.548(10) .
C45B H45B 0.9700 .
C45B H45C 0.9700 .
C46B H46D 0.9600 .
C46B H46E 0.9600 .
C46B H46F 0.9600 .

loop_
_geom_torsion_atom_site_label_1
_geom_torsion_atom_site_label_2
_geom_torsion_atom_site_label_3
_geom_torsion_atom_site_label_4
_geom_torsion
_geom_torsion_site_symmetry_1
_geom_torsion_site_symmetry_4
O11 Eu2 Cl1 Eu1 71.1(2) 4_565 .
O4 Eu2 Cl1 Eu1 -25.24(7) . .
O10 Eu2 Cl1 Eu1 130.09(7) 3 .
O8 Eu2 Cl1 Eu1 52.17(7) 4_565 .
O9 Eu2 Cl1 Eu1 -91.17(9) . .
O12 Eu2 Cl1 Eu1 -145.57(9) 2_545 .
O11 Eu2 Cl1 Eu1 -167.27(6) 2_545 .
C36 Eu2 Cl1 Eu1 -154.14(8) 2_545 .
Eu2 Eu2 Cl1 Eu1 178.519(11) 3 .
O7 Eu1 Cl1 Eu2 -39.52(8) 4_565 .
O1 Eu1 Cl1 Eu2 -49.8(2) . .
O5 Eu1 Cl1 Eu2 112.67(9) 4_566 .
O6 Eu1 Cl1 Eu2 -116.53(8) 2_644 .
O3 Eu1 Cl1 Eu2 44.11(8) . .
O2 Eu1 Cl1 Eu2 166.90(8) 3_655 .
C12 Eu1 Cl1 Eu2 -127.70(7) 2_644 .
Eu1 Eu1 Cl1 Eu2 -179.179(14) 3_655 .
O7 Eu1 O1 C1 -154.6(5) 4_565 .
O5 Eu1 O1 C1 50.2(5) 4_566 .
O6 Eu1 O1 C1 -75.9(5) 2_644 .
O3 Eu1 O1 C1 124.8(5) . .
O2 Eu1 O1 C1 -8.5(5) 3_655 .
Cl1 Eu1 O1 C1 -144.5(4) . .
C12 Eu1 O1 C1 -59.9(5) 2_644 .
Eu1 Eu1 O1 C1 -3.1(4) 3_655 .
O7 Eu1 O3 C13 30.4(4) 4_565 .
O1 Eu1 O3 C13 109.1(4) . .
O5 Eu1 O3 C13 -175.8(4) 4_566 .
O6 Eu1 O3 C13 23.8(6) 2_644 .
O2 Eu1 O3 C13 -113.9(4) 3_655 .
Cl1 Eu1 O3 C13 -47.3(4) . .
C12 Eu1 O3 C13 83.9(7) 2_644 .
Eu1 Eu1 O3 C13 171.1(4) 3_655 .
O11 Eu2 O4 C13 160.9(4) 4_565 .
O10 Eu2 O4 C13 -114.4(4) 3 .
O8 Eu2 O4 C13 -120.8(4) 4_565 .
O9 Eu2 O4 C13 89.5(4) . .
O12 Eu2 O4 C13 27.9(4) 2_545 .
Cl1 Eu2 O4 C13 -37.4(4) . .
O11 Eu2 O4 C13 79.9(4) 2_545 .
C36 Eu2 O4 C13 50.0(4) 2_545 .
Eu2 Eu2 O4 C13 124.4(4) 3 .
O11 Eu2 O9 C25 17.4(4) 4_565 .
O4 Eu2 O9 C25 121.0(4) . .
O10 Eu2 O9 C25 -46.1(4) 3 .
O8 Eu2 O9 C25 73.8(4) 4_565 .
O12 Eu2 O9 C25 -114.8(4) 2_545 .
Cl1 Eu2 O9 C25 -168.3(3) . .
O11 Eu2 O9 C25 -65.7(4) 2_545 .
C36 Eu2 O9 C25 -91.8(4) 2_545 .
Eu2 Eu2 O9 C25 -29.8(3) 3 .
Eu1 O1 C1 O2 -4.2(8) . .
Eu1 O1 C1 C2 172.7(3) . .
Eu1 O2 C1 O1 19.1(8) 3_655 .
Eu1 O2 C1 C2 -157.7(3) 3_655 .
O1 C1 C2 C3 -41.7(5) . .
O2 C1 C2 C3 135.5(4) . .
O1 C1 C2 C7 138.7(4) . .
O2 C1 C2 C7 -44.2(5) . .
C7 C2 C3 C4 1.0(6) . .
C1 C2 C3 C4 -178.7(4) . .
C2 C3 C4 C5 0.6(7) . .
C3 C4 C5 C6 -2.8(6) . .
C3 C4 C5 C12 174.9(4) . .
C4 C5 C6 C11 -173.9(4) . .
C12 C5 C6 C11 8.6(6) . .
C4 C5 C6 C7 3.4(6) . .
C12 C5 C6 C7 -174.1(3) . .
C11 C6 C7 C8 -2.4(5) . .
C5 C6 C7 C8 -179.8(3) . .
C11 C6 C7 C2 175.5(3) . .
C5 C6 C7 C2 -1.9(5) . .
C3 C2 C7 C8 177.6(4) . .
C1 C2 C7 C8 -2.8(6) . .
C3 C2 C7 C6 -0.2(6) . .
C1 C2 C7 C6 179.4(3) . .
C6 C7 C8 C9 1.3(6) . .
C2 C7 C8 C9 -176.5(4) . .
C7 C8 C9 C10 0.5(7) . .
C8 C9 C10 C11 -1.2(7) . .
C9 C10 C11 C6 0.1(7) . .
C7 C6 C11 C10 1.8(6) . .
C5 C6 C11 C10 179.0(4) . .
Eu1 O5 C12 O6 24.6(14) 4_565 .
Eu1 O5 C12 C5 -153.7(9) 4_565 .
Eu1 O5 C12 Eu1 25.2(11) 4_565 2_654
Eu1 O6 C12 O5 1.2(6) 2_654 .
Eu1 O6 C12 C5 179.5(2) 2_654 .
C4 C5 C12 O5 36.7(6) . .
C6 C5 C12 O5 -145.7(4) . .
C4 C5 C12 O6 -141.7(4) . .
C6 C5 C12 O6 35.9(6) . .
C4 C5 C12 Eu1 -141.1(5) . 2_654
C6 C5 C12 Eu1 36.6(8) . 2_654
Eu2 O4 C13 O3 62.4(6) . .
Eu2 O4 C13 C14 -114.4(4) . .
Eu1 O3 C13 O4 4.6(7) . .
Eu1 O3 C13 C14 -178.6(3) . .
O4 C13 C14 C15 143.3(4) . .
O3 C13 C14 C15 -33.8(5) . .
O4 C13 C14 C19 -35.7(6) . .
O3 C13 C14 C19 147.2(4) . .
C19 C14 C15 C16 0.9(6) . .
C13 C14 C15 C16 -178.1(4) . .
C14 C15 C16 C17 0.9(7) . .
C15 C16 C17 C18 -0.6(6) . .
C15 C16 C17 C24 -179.6(4) . .
C16 C17 C18 C23 -178.7(4) . .
C24 C17 C18 C23 0.1(6) . .
C16 C17 C18 C19 -1.4(5) . .
C24 C17 C18 C19 177.5(3) . .
C15 C14 C19 C20 175.4(4) . .
C13 C14 C19 C20 -5.6(6) . .
C15 C14 C19 C18 -2.8(6) . .
C13 C14 C19 C18 176.1(3) . .
C23 C18 C19 C20 2.2(5) . .
C17 C18 C19 C20 -175.3(3) . .
C23 C18 C19 C14 -179.5(3) . .
C17 C18 C19 C14 3.1(5) . .
C14 C19 C20 C21 -179.4(4) . .
C18 C19 C20 C21 -1.2(6) . .
C19 C20 C21 C22 -0.5(6) . .
C20 C21 C22 C23 1.0(7) . .
C21 C22 C23 C18 0.1(6) . .
C17 C18 C23 C22 175.7(4) . .
C19 C18 C23 C22 -1.7(6) . .
Eu1 O7 C24 O8 6.1(11) 4_566 .
Eu1 O7 C24 C17 -171.9(6) 4_566 .
Eu2 O8 C24 O7 -33.3(6) 4_566 .
Eu2 O8 C24 C17 144.5(3) 4_566 .
C16 C17 C24 O7 32.7(5) . .
C18 C17 C24 O7 -146.1(4) . .
C16 C17 C24 O8 -145.3(4) . .
C18 C17 C24 O8 35.8(5) . .
Eu2 O9 C25 O10 32.6(6) . .
Eu2 O9 C25 C26 -150.7(3) . .
Eu2 O10 C25 O9 2.6(7) 3 .
Eu2 O10 C25 C26 -174.2(3) 3 .
O9 C25 C26 C27 -46.3(5) . .
O10 C25 C26 C27 130.8(4) . .
O9 C25 C26 C31 138.7(4) . .
O10 C25 C26 C31 -44.2(5) . .
C31 C26 C27 C28 5.4(6) . .
C25 C26 C27 C28 -169.7(4) . .
C26 C27 C28 C29 1.5(7) . .
C27 C28 C29 C30 -7.7(6) . .
C27 C28 C29 C36 167.6(4) . .
C28 C29 C30 C35 -170.5(4) . .
C36 C29 C30 C35 14.3(6) . .
C28 C29 C30 C31 6.9(6) . .
C36 C29 C30 C31 -168.3(3) . .
C35 C30 C31 C26 177.4(4) . .
C29 C30 C31 C26 0.0(5) . .
C35 C30 C31 C32 -0.4(6) . .
C29 C30 C31 C32 -177.9(3) . .
C27 C26 C31 C30 -6.0(6) . .
C25 C26 C31 C30 168.9(3) . .
C27 C26 C31 C32 171.8(4) . .
C25 C26 C31 C32 -13.3(6) . .
C30 C31 C32 C33 1.5(6) . .
C26 C31 C32 C33 -176.3(4) . .
C31 C32 C33 C34 -1.2(7) . .
C32 C33 C34 C35 -0.1(8) . .
C33 C34 C35 C30 1.2(7) . .
C31 C30 C35 C34 -0.9(6) . .
C29 C30 C35 C34 176.5(4) . .
Eu2 O12 C36 O11 11.0(5) 2 .
Eu2 O12 C36 C29 -172.0(3) 2 .
Eu2 O11 C36 O12 -109.3(8) 4_566 .
Eu2 O11 C36 O12 -8.4(4) 2 .
Eu2 O11 C36 C29 73.6(10) 4_566 .
Eu2 O11 C36 C29 174.6(4) 2 .
Eu2 O11 C36 Eu2 -101.0(8) 4_566 2
C28 C29 C36 O12 -132.5(4) . .
C30 C29 C36 O12 42.6(5) . .
C28 C29 C36 O11 44.6(5) . .
C30 C29 C36 O11 -140.2(4) . .
C28 C29 C36 Eu2 -155.4(8) . 2
C30 C29 C36 Eu2 19.8(12) . 2
C39A N1A C37A C38A -2(2) . .
C40A N1A C37A C38A 176.5(9) . .
C39A N2A C38A C37A -3(2) . .
C41A N2A C38A C37A 177.1(12) . .
N1A C37A C38A N2A 3.0(18) . .
C37A N1A C39A N2A 0(3) . .
C40A N1A C39A N2A -178.5(12) . .
C38A N2A C39A N1A 3(3) . .
C41A N2A C39A N1A -177.9(12) . .
C39A N2A C41A C42A 169.2(19) . .
C38A N2A C41A C42A -11.3(14) . .
N2A C41A C42A C43A -73.0(11) . .
C41A C42A C43A C44A -168.7(8) . .
C42A C43A C44A C45A -96.6(11) . .
C43A C44A C45A C46A -111.2(13) . .
C39B N1B C37B C38B -17(4) . .
C40B N1B C37B C38B 169(2) . .
C39B N2B C38B C37B -6(5) . .
C41B N2B C38B C37B 174.7(18) . .
N1B C37B C38B N2B 14(3) . .
C37B N1B C39B N2B 13(5) . .
C40B N1B C39B N2B -173(2) . .
C38B N2B C39B N1B -4(6) . .
C41B N2B C39B N1B 175(3) . .
C38B N2B C41B C42B -133(3) . .
C39B N2B C41B C42B 48(4) . .
N2B C41B C42B C43B 128.3(19) . .
C45B C44B C43B C42B -150(2) . .
C41B C42B C43B C44B -124.0(19) . .
C43B C44B C45B C46B -25(4) . .
